data_2104855
loop_
_publ_author_name
'Budesinsky, Milos'
'Cisarova, Ivana'
'Podlaha, Jaroslav'
'Borremans, Frans'
'Martins, Jos\'e C.'
'Waroquier, Michel'
'Pauwels, Ewald'

_publ_section_title
;
 Structures of cyclic dipeptides: an X-ray and computational study of
 <i>cis</i>- and <i>trans</i>-<i>cyclo</i>(Pip-Phe),
 <i>cyclo</i>(Pro-Phe) and their <i>N</i>-methyl derivatives
;
_journal_issue 6
_journal_name_full 'Acta Crystallographica Section B'
_journal_page_first 662
_journal_page_last 677
_journal_paper_doi 10.1107/S0108768110040243
_journal_volume 66
_journal_year 2010
_chemical_formula_moiety 'C15 H18 N2 O2'
_chemical_formula_sum 'C15 H18 N2 O2'
_chemical_formula_weight 258.31
_chemical_name_systematic
;
 ?
;
_space_group_IT_number 19
_symmetry_cell_setting orthorhombic
_symmetry_space_group_name_Hall 'P 2ac 2ab'
_symmetry_space_group_name_H-M 'P 21 21 21'
_atom_sites_solution_hydrogens difmap
_atom_sites_solution_primary direct
_atom_sites_solution_secondary difmap
_audit_creation_method SHELXL-97
_cell_angle_alpha 90.00
_cell_angle_beta 90.00
_cell_angle_gamma 90.00
_cell_formula_units_Z 4
_cell_length_a 10.1348(4)
_cell_length_b 10.9014(3)
_cell_length_c 12.1599(4)
_cell_measurement_reflns_used 1784
_cell_measurement_temperature 150(2)
_cell_measurement_theta_max 27.5
_cell_measurement_theta_min 1
_cell_volume 1343.47(8)
_computing_cell_refinement 'COLLECT and DENZO'
_computing_data_collection 'COLLECT (Hooft, 1998) and DENZO (Otwinowski & Minor, 1997)'
_computing_data_reduction 'COLLECT and DENZO'
_computing_structure_refinement 'SHELXL-97 (Sheldrick, 1997)'
_computing_structure_solution 'SIR92 (Altomare et al., 1994)'
_diffrn_ambient_temperature 150(2)
_diffrn_detector_area_resol_mean 9.091
_diffrn_measured_fraction_theta_full 1.000
_diffrn_measured_fraction_theta_max 1.000
_diffrn_measurement_device_type 'Nonius KappaCCD area detector'
_diffrn_measurement_method '\f and \w scans to fill the Ewald sphere'
_diffrn_radiation_monochromator graphite
_diffrn_radiation_source 'fine-focus sealed tube'
_diffrn_radiation_type MoK\a
_diffrn_radiation_wavelength 0.71073
_diffrn_reflns_av_R_equivalents 0.0290
_diffrn_reflns_av_sigmaI/netI 0.0338
_diffrn_reflns_limit_h_max 13
_diffrn_reflns_limit_h_min -13
_diffrn_reflns_limit_k_max 14
_diffrn_reflns_limit_k_min -14
_diffrn_reflns_limit_l_max 15
_diffrn_reflns_limit_l_min -15
_diffrn_reflns_number 11846
_diffrn_reflns_theta_full 27.47
_diffrn_reflns_theta_max 27.47
_diffrn_reflns_theta_min 2.51
_diffrn_standards_number 0
_exptl_absorpt_coefficient_mu 0.086
_exptl_absorpt_correction_type none
_exptl_crystal_colour colourless
_exptl_crystal_density_diffrn 1.277
_exptl_crystal_density_method 'not measured'
_exptl_crystal_description prism
_exptl_crystal_F_000 552
_exptl_crystal_size_max 0.35
_exptl_crystal_size_mid 0.3
_exptl_crystal_size_min 0.25
_refine_diff_density_max 0.125
_refine_diff_density_min -0.188
_refine_ls_abs_structure_details 'Flack H D (1983), Acta Cryst. A39, 876-881'
_refine_ls_abs_structure_Flack 0.0(10)
_refine_ls_extinction_method none
_refine_ls_goodness_of_fit_ref 1.047
_refine_ls_hydrogen_treatment constr
_refine_ls_matrix_type full
_refine_ls_number_parameters 173
_refine_ls_number_reflns 3071
_refine_ls_number_restraints 0
_refine_ls_restrained_S_all 1.047
_refine_ls_R_factor_all 0.0479
_refine_ls_R_factor_gt 0.0355
_refine_ls_shift/su_max 0.000
_refine_ls_shift/su_mean 0.000
_refine_ls_structure_factor_coef Fsqd
_refine_ls_weighting_details 'calc w=1/[\s^2^(Fo^2^)+(0.0503P)^2^+0.0000P] where P=(Fo^2^+2Fc^2^)/3'
_refine_ls_weighting_scheme calc
_refine_ls_wR_factor_gt 0.0795
_refine_ls_wR_factor_ref 0.0848
_reflns_number_gt 2577
_reflns_number_total 3071
_reflns_threshold_expression I>2\s(I)
_cod_data_source_file so5040.cif
_cod_data_source_block 10b
_cod_database_code 2104855
_cod_database_fobs_code 2104855

loop_
_symmetry_equiv_pos_as_xyz
'x, y, z'
'-x+1/2, -y, z+1/2'
'x+1/2, -y+1/2, -z'
'-x, y+1/2, -z+1/2'

loop_
_atom_site_type_symbol
_atom_site_label
_atom_site_fract_x
_atom_site_fract_y
_atom_site_fract_z
_atom_site_U_iso_or_equiv
_atom_site_adp_type
_atom_site_calc_flag
_atom_site_refinement_flags
_atom_site_occupancy
_atom_site_disorder_assembly
_atom_site_disorder_group
N N1 0.22471(12) 0.77530(9) 0.07886(8) 0.0280(3) Uani d . 1 . .
C C2 0.28151(14) 0.87308(11) 0.12512(10) 0.0268(3) Uani d . 1 . .
C C3 0.35221(13) 0.85174(11) 0.23322(10) 0.0259(3) Uani d . 1 . .
H H3 0.4328 0.9047 0.2318 0.031 Uiso calc R 1 . .
N N4 0.39891(11) 0.72480(10) 0.24597(8) 0.0257(2) Uani d . 1 . .
C C5 0.34112(13) 0.62720(11) 0.19868(10) 0.0265(3) Uani d . 1 . .
C C6 0.22360(14) 0.65206(11) 0.12583(10) 0.0266(3) Uani d . 1 . .
H H6 0.1413 0.6416 0.1702 0.032 Uiso calc R 1 . .
C C7 0.21393(16) 0.57201(12) 0.02345(11) 0.0352(3) Uani d . 1 . .
H H7A 0.1770 0.4902 0.0409 0.042 Uiso calc R 1 . .
H H7B 0.3010 0.5618 -0.0122 0.042 Uiso calc R 1 . .
C C8 0.11994(16) 0.64638(14) -0.04848(11) 0.0406(4) Uani d . 1 . .
H H8A 0.0272 0.6337 -0.0256 0.049 Uiso calc R 1 . .
H H8B 0.1292 0.6233 -0.1268 0.049 Uiso calc R 1 . .
C C9 0.16223(17) 0.77920(14) -0.02988(11) 0.0405(4) Uani d . 1 . .
H H9A 0.2255 0.8063 -0.0869 0.049 Uiso calc R 1 . .
H H9B 0.0851 0.8350 -0.0301 0.049 Uiso calc R 1 . .
C C10 0.50917(15) 0.70452(14) 0.32134(12) 0.0382(4) Uani d . 1 . .
H H10A 0.4756 0.6731 0.3915 0.057 Uiso calc R 1 . .
H H10B 0.5556 0.7821 0.3338 0.057 Uiso calc R 1 . .
H H10C 0.5702 0.6447 0.2892 0.057 Uiso calc R 1 . .
C C11 0.26810(14) 0.89624(12) 0.33153(10) 0.0299(3) Uani d . 1 . .
H H11A 0.3186 0.8833 0.4003 0.036 Uiso calc R 1 . .
H H11B 0.2524 0.9854 0.3237 0.036 Uiso calc R 1 . .
C C12 0.13761(13) 0.83217(12) 0.34128(10) 0.0275(3) Uani d . 1 . .
C C13 0.02642(14) 0.87856(12) 0.28909(12) 0.0341(3) Uani d . 1 . .
H H13 0.0324 0.9535 0.2496 0.041 Uiso calc R 1 . .
C C14 -0.09319(16) 0.81719(15) 0.29372(13) 0.0418(4) Uani d . 1 . .
H H14 -0.1683 0.8500 0.2574 0.050 Uiso calc R 1 . .
C C15 -0.10320(16) 0.70808(13) 0.35133(12) 0.0402(4) Uani d . 1 . .
H H15 -0.1851 0.6658 0.3548 0.048 Uiso calc R 1 . .
C C16 0.00629(15) 0.66102(13) 0.40370(12) 0.0380(3) Uani d . 1 . .
H H16 -0.0001 0.5858 0.4427 0.046 Uiso calc R 1 . .
C C17 0.12553(14) 0.72285(12) 0.39969(10) 0.0319(3) Uani d . 1 . .
H H17 0.1999 0.6903 0.4372 0.038 Uiso calc R 1 . .
O O2 0.27815(11) 0.97623(8) 0.08400(8) 0.0371(3) Uani d . 1 . .
O O5 0.37901(10) 0.52100(8) 0.21342(8) 0.0388(3) Uani d . 1 . .

loop_
_atom_site_aniso_label
_atom_site_aniso_U_11
_atom_site_aniso_U_22
_atom_site_aniso_U_33
_atom_site_aniso_U_12
_atom_site_aniso_U_13
_atom_site_aniso_U_23
N1 0.0315(6) 0.0263(5) 0.0262(5) 0.0022(5) -0.0049(5) 0.0002(4)
C2 0.0261(7) 0.0257(7) 0.0285(6) 0.0039(6) 0.0044(5) -0.0013(5)
C3 0.0253(7) 0.0230(6) 0.0293(6) -0.0022(6) 0.0005(5) -0.0023(5)
N4 0.0239(6) 0.0272(5) 0.0260(5) 0.0018(5) -0.0042(5) -0.0018(4)
C5 0.0273(7) 0.0260(6) 0.0262(6) -0.0003(6) -0.0005(6) 0.0001(5)
C6 0.0267(7) 0.0246(6) 0.0284(6) -0.0003(6) -0.0008(5) -0.0004(5)
C7 0.0397(8) 0.0320(7) 0.0338(7) -0.0016(7) -0.0036(6) -0.0063(6)
C8 0.0412(9) 0.0493(9) 0.0314(7) -0.0028(8) -0.0096(6) -0.0074(6)
C9 0.0470(9) 0.0418(8) 0.0328(8) 0.0086(7) -0.0149(7) -0.0006(6)
C10 0.0324(9) 0.0427(8) 0.0396(8) 0.0008(7) -0.0104(6) 0.0009(7)
C11 0.0290(8) 0.0313(7) 0.0296(7) -0.0011(6) 0.0021(6) -0.0069(5)
C12 0.0286(7) 0.0282(6) 0.0258(6) 0.0007(6) 0.0045(5) -0.0072(5)
C13 0.0319(8) 0.0285(7) 0.0418(8) 0.0029(6) 0.0032(7) 0.0019(6)
C14 0.0293(8) 0.0445(9) 0.0515(9) 0.0031(7) -0.0035(7) -0.0032(7)
C15 0.0337(9) 0.0362(8) 0.0506(9) -0.0062(7) 0.0090(7) -0.0098(7)
C16 0.0452(9) 0.0300(7) 0.0389(7) -0.0029(7) 0.0141(7) 0.0003(6)
C17 0.0340(8) 0.0337(7) 0.0281(6) 0.0028(6) 0.0033(6) 0.0005(6)
O2 0.0453(6) 0.0256(5) 0.0404(6) 0.0037(5) -0.0013(5) 0.0057(4)
O5 0.0415(6) 0.0249(5) 0.0499(6) 0.0039(4) -0.0122(5) 0.0033(4)

loop_
_atom_type_symbol
_atom_type_description
_atom_type_scat_dispersion_real
_atom_type_scat_dispersion_imag
_atom_type_scat_source
C C 0.0033 0.0016 'International Tables Vol C Tables 4.2.6.8 and 6.1.1.4'
H H 0.0000 0.0000 'International Tables Vol C Tables 4.2.6.8 and 6.1.1.4'
N N 0.0061 0.0033 'International Tables Vol C Tables 4.2.6.8 and 6.1.1.4'
O O 0.0106 0.0060 'International Tables Vol C Tables 4.2.6.8 and 6.1.1.4'

loop_
_geom_angle_atom_site_label_1
_geom_angle_atom_site_label_2
_geom_angle_atom_site_label_3
_geom_angle_site_symmetry_1
_geom_angle_site_symmetry_3
_geom_angle
_geom_angle_publ_flag
C2 N1 C6 . . 124.96(10) ?
C2 N1 C9 . . 122.86(11) ?
C6 N1 C9 . . 112.09(10) ?
O2 C2 N1 . . 123.09(12) ?
O2 C2 C3 . . 120.38(11) ?
N1 C2 C3 . . 116.53(11) ?
N4 C3 C2 . . 112.84(10) ?
N4 C3 C11 . . 113.03(10) ?
C2 C3 C11 . . 111.21(11) ?
N4 C3 H3 . . 106.4 ?
C2 C3 H3 . . 106.4 ?
C11 C3 H3 . . 106.4 ?
C5 N4 C10 . . 118.79(11) ?
C5 N4 C3 . . 124.03(10) ?
C10 N4 C3 . . 117.02(10) ?
O5 C5 N4 . . 123.06(12) ?
O5 C5 C6 . . 119.99(11) ?
N4 C5 C6 . . 116.94(11) ?
N1 C6 C5 . . 112.88(11) ?
N1 C6 C7 . . 102.00(10) ?
C5 C6 C7 . . 115.31(11) ?
N1 C6 H6 . . 108.8 ?
C5 C6 H6 . . 108.8 ?
C7 C6 H6 . . 108.8 ?
C6 C7 C8 . . 101.78(11) ?
C6 C7 H7A . . 111.4 ?
C8 C7 H7A . . 111.4 ?
C6 C7 H7B . . 111.4 ?
C8 C7 H7B . . 111.4 ?
H7A C7 H7B . . 109.3 ?
C7 C8 C9 . . 104.10(11) ?
C7 C8 H8A . . 110.9 ?
C9 C8 H8A . . 110.9 ?
C7 C8 H8B . . 110.9 ?
C9 C8 H8B . . 110.9 ?
H8A C8 H8B . . 109.0 ?
N1 C9 C8 . . 103.13(11) ?
N1 C9 H9A . . 111.1 ?
C8 C9 H9A . . 111.1 ?
N1 C9 H9B . . 111.1 ?
C8 C9 H9B . . 111.1 ?
H9A C9 H9B . . 109.1 ?
N4 C10 H10A . . 109.5 ?
N4 C10 H10B . . 109.5 ?
H10A C10 H10B . . 109.5 ?
N4 C10 H10C . . 109.5 ?
H10A C10 H10C . . 109.5 ?
H10B C10 H10C . . 109.5 ?
C12 C11 C3 . . 113.64(10) ?
C12 C11 H11A . . 108.8 ?
C3 C11 H11A . . 108.8 ?
C12 C11 H11B . . 108.8 ?
C3 C11 H11B . . 108.8 ?
H11A C11 H11B . . 107.7 ?
C13 C12 C17 . . 118.25(13) ?
C13 C12 C11 . . 120.64(12) ?
C17 C12 C11 . . 121.08(12) ?
C14 C13 C12 . . 121.03(13) ?
C14 C13 H13 . . 119.5 ?
C12 C13 H13 . . 119.5 ?
C15 C14 C13 . . 119.97(15) ?
C15 C14 H14 . . 120.0 ?
C13 C14 H14 . . 120.0 ?
C16 C15 C14 . . 119.64(14) ?
C16 C15 H15 . . 120.2 ?
C14 C15 H15 . . 120.2 ?
C15 C16 C17 . . 120.34(13) ?
C15 C16 H16 . . 119.8 ?
C17 C16 H16 . . 119.8 ?
C16 C17 C12 . . 120.75(13) ?
C16 C17 H17 . . 119.6 ?
C12 C17 H17 . . 119.6 ?

loop_
_geom_bond_atom_site_label_1
_geom_bond_atom_site_label_2
_geom_bond_site_symmetry_2
_geom_bond_distance
_geom_bond_publ_flag
N1 C2 . 1.3357(16) ?
N1 C6 . 1.4598(16) ?
N1 C9 . 1.4667(17) ?
C2 O2 . 1.2311(15) ?
C2 C3 . 1.5151(18) ?
C3 N4 . 1.4707(16) ?
C3 C11 . 1.5463(18) ?
C3 H3 . 1.0000 ?
N4 C5 . 1.3437(16) ?
N4 C10 . 1.4621(17) ?
C5 O5 . 1.2328(15) ?
C5 C6 . 1.5089(18) ?
C6 C7 . 1.5235(17) ?
C6 H6 . 1.0000 ?
C7 C8 . 1.526(2) ?
C7 H7A . 0.9900 ?
C7 H7B . 0.9900 ?
C8 C9 . 1.527(2) ?
C8 H8A . 0.9900 ?
C8 H8B . 0.9900 ?
C9 H9A . 0.9900 ?
C9 H9B . 0.9900 ?
C10 H10A . 0.9800 ?
C10 H10B . 0.9800 ?
C10 H10C . 0.9800 ?
C11 C12 . 1.500(2) ?
C11 H11A . 0.9900 ?
C11 H11B . 0.9900 ?
C12 C13 . 1.3887(19) ?
C12 C17 . 1.3928(19) ?
C13 C14 . 1.386(2) ?
C13 H13 . 0.9500 ?
C14 C15 . 1.384(2) ?
C14 H14 . 0.9500 ?
C15 C16 . 1.378(2) ?
C15 H15 . 0.9500 ?
C16 C17 . 1.385(2) ?
C16 H16 . 0.9500 ?
C17 H17 . 0.9500 ?

loop_
_geom_hbond_atom_site_label_D
_geom_hbond_atom_site_label_H
_geom_hbond_atom_site_label_A
_geom_hbond_site_symmetry_A
_geom_hbond_distance_DH
_geom_hbond_distance_HA
_geom_hbond_distance_DA
_geom_hbond_angle_DHA
C3 H3 O5 4_655 1.00 2.39 3.3536(16) 162.7
C8 H8B O5 2_564 0.99 2.50 3.4224(17) 154.8
C15 H15 O2 4_545 0.95 2.39 3.1859(18) 141.0

loop_
_geom_torsion_atom_site_label_1
_geom_torsion_atom_site_label_2
_geom_torsion_atom_site_label_3
_geom_torsion_atom_site_label_4
_geom_torsion_site_symmetry_1
_geom_torsion_site_symmetry_2
_geom_torsion_site_symmetry_3
_geom_torsion_site_symmetry_4
_geom_torsion
_geom_torsion_publ_flag
C6 N1 C2 O2 . . . . -178.52(12) ?
C9 N1 C2 O2 . . . . 5.2(2) ?
C6 N1 C2 C3 . . . . 1.45(19) ?
C9 N1 C2 C3 . . . . -174.81(13) ?
O2 C2 C3 N4 . . . . -154.04(12) ?
N1 C2 C3 N4 . . . . 25.99(17) ?
O2 C2 C3 C11 . . . . 77.73(15) ?
N1 C2 C3 C11 . . . . -102.23(13) ?
C2 C3 N4 C5 . . . . -28.21(17) ?
C11 C3 N4 C5 . . . . 99.06(14) ?
C2 C3 N4 C10 . . . . 156.38(11) ?
C11 C3 N4 C10 . . . . -76.35(14) ?
C10 N4 C5 O5 . . . . -2.08(19) ?
C3 N4 C5 O5 . . . . -177.40(12) ?
C10 N4 C5 C6 . . . . 177.12(11) ?
C3 N4 C5 C6 . . . . 1.79(17) ?
C2 N1 C6 C5 . . . . -27.96(18) ?
C9 N1 C6 C5 . . . . 148.65(12) ?
C2 N1 C6 C7 . . . . -152.31(13) ?
C9 N1 C6 C7 . . . . 24.30(15) ?
O5 C5 C6 N1 . . . . -155.19(12) ?
N4 C5 C6 N1 . . . . 25.59(16) ?
O5 C5 C6 C7 . . . . -38.49(18) ?
N4 C5 C6 C7 . . . . 142.29(12) ?
N1 C6 C7 C8 . . . . -38.38(14) ?
C5 C6 C7 C8 . . . . -161.09(11) ?
C6 C7 C8 C9 . . . . 39.55(15) ?
C2 N1 C9 C8 . . . . 176.95(13) ?
C6 N1 C9 C8 . . . . 0.26(16) ?
C7 C8 C9 N1 . . . . -24.88(15) ?
N4 C3 C11 C12 . . . . -67.73(14) ?
C2 C3 C11 C12 . . . . 60.39(14) ?
C3 C11 C12 C13 . . . . -90.29(15) ?
C3 C11 C12 C17 . . . . 87.61(15) ?
C17 C12 C13 C14 . . . . -0.8(2) ?
C11 C12 C13 C14 . . . . 177.19(12) ?
C12 C13 C14 C15 . . . . 0.2(2) ?
C13 C14 C15 C16 . . . . -0.1(2) ?
C14 C15 C16 C17 . . . . 0.6(2) ?
C15 C16 C17 C12 . . . . -1.1(2) ?
C13 C12 C17 C16 . . . . 1.2(2) ?
C11 C12 C17 C16 . . . . -176.72(12) ?

loop_
_cod_related_entry_id
_cod_related_entry_database
_cod_related_entry_code
1 ChemSpider 30654554
